data_2300351
loop_
_publ_author_name
'Eccles, Kevin S.'
'Stokes, Stephen P.'
'Daly, Carla A.'
'Barry, Nicola M.'
'McSweeney, Sharon P.'
'O'Neill, Damian J.'
'Kelly, Dawn M.'
'Jennings, W. Brian'
'N\'i Dhubhghaill, O. M.'
'Moynihan, Humphrey A.'
'Maguire, Anita R.'
'Lawrence, Simon E.'

_publ_section_title
;
 Evaluation of the Bruker SMART X2S: crystallography for the
 nonspecialist?
;
_journal_coden_ASTM JACGAR
_journal_coeditor_code KK5074
_journal_issue 1
_journal_name_full 'Journal of Applied Crystallography'
_journal_page_first 213
_journal_page_last 215
_journal_paper_doi 10.1107/S0021889810042561
_journal_volume 44
_journal_year 2011
_chemical_formula_moiety 'C13 H12 N O2 S, 'C13 H12 N O2 S'
_chemical_formula_sum 'C13 H12 N O2 S'
_chemical_formula_weight 246.30
_space_group_IT_number 2
_symmetry_cell_setting triclinic
_symmetry_space_group_name_Hall '-P 1'
_symmetry_space_group_name_H-M 'P -1'
_atom_sites_solution_hydrogens geom
_atom_sites_solution_primary direct
_atom_sites_solution_secondary difmap
_audit_creation_method SHELXL-97
_cell_angle_alpha 67.823(3)
_cell_angle_beta 87.573(4)
_cell_angle_gamma 67.616(3)
_cell_formula_units_Z 4
_cell_length_a 10.2890(11)
_cell_length_b 11.0563(12)
_cell_length_c 13.4402(15)
_cell_measurement_reflns_used 5366
_cell_measurement_temperature 300(2)
_cell_measurement_theta_max 24.65
_cell_measurement_theta_min 2.53
_cell_volume 1299.9(2)
_computing_cell_refinement 'Bruker SAINT'
_computing_data_collection 'Bruker GIS'
_computing_data_reduction 'Bruker SAINT'
_computing_molecular_graphics 'Bruker APEX2'
_computing_structure_refinement 'SHELXL-97 (Sheldrick, 2008)'
_computing_structure_solution 'SHELXS-97 (Sheldrick, 2008)'
_diffrn_ambient_temperature 300(2)
_diffrn_measured_fraction_theta_full 0.990
_diffrn_measured_fraction_theta_max 0.990
_diffrn_measurement_device_type 'Bruker SMART X2S'
_diffrn_measurement_method '\w scans'
_diffrn_radiation_monochromator 'doubly curved silicon crystal'
_diffrn_radiation_source 'micro-focus sealed tube'
_diffrn_radiation_type MoK\a
_diffrn_radiation_wavelength 0.71073
_diffrn_reflns_av_R_equivalents 0.0356
_diffrn_reflns_av_sigmaI/netI 0.0325
_diffrn_reflns_limit_h_max 12
_diffrn_reflns_limit_h_min -12
_diffrn_reflns_limit_k_max 13
_diffrn_reflns_limit_k_min -13
_diffrn_reflns_limit_l_max 15
_diffrn_reflns_limit_l_min -15
_diffrn_reflns_number 12857
_diffrn_reflns_theta_full 25.02
_diffrn_reflns_theta_max 25.02
_diffrn_reflns_theta_min 1.65
_exptl_absorpt_coefficient_mu 0.238
_exptl_absorpt_correction_T_max 0.8903
_exptl_absorpt_correction_T_min 0.8903
_exptl_absorpt_correction_type multi-scan
_exptl_absorpt_process_details 'SADABS V2008/1 (Bruker AXS)'
_exptl_crystal_colour colorless
_exptl_crystal_density_diffrn 1.258
_exptl_crystal_density_method 'not measured'
_exptl_crystal_description plate
_exptl_crystal_F_000 516
_exptl_crystal_size_max 0.32
_exptl_crystal_size_mid 0.30
_exptl_crystal_size_min 0.18
_refine_diff_density_max 0.975
_refine_diff_density_min -0.567
_refine_ls_extinction_method none
_refine_ls_goodness_of_fit_ref 1.042
_refine_ls_hydrogen_treatment mixed
_refine_ls_matrix_type full
_refine_ls_number_parameters 317
_refine_ls_number_reflns 4545
_refine_ls_number_restraints 0
_refine_ls_restrained_S_all 1.042
_refine_ls_R_factor_all 0.0975
_refine_ls_R_factor_gt 0.0767
_refine_ls_shift/su_max 0.143
_refine_ls_shift/su_mean 0.006
_refine_ls_structure_factor_coef Fsqd
_refine_ls_weighting_details 'calc w=1/[\s^2^(Fo^2^)+(0.1107P)^2^+1.0378P] where P=(Fo^2^+2Fc^2^)/3'
_refine_ls_weighting_scheme calc
_refine_ls_wR_factor_gt 0.2011
_refine_ls_wR_factor_ref 0.2269
_reflns_number_gt 3364
_reflns_number_total 4545
_reflns_threshold_expression >2sigma(I)
_cod_data_source_file kk5074.cif
_cod_data_source_block Compound_18_X2S
_cod_depositor_comments
;
The following automatic conversions were performed:
'_symmetry_cell_setting' value 'Triclinic' changed to 'triclinic'
according to '/home/saulius/struct/CIF-dictionaries/cif_core.dic'
dictionary named 'cif_core.dic' version 2.4.1 from 2010-06-29.

Automatic conversion script
Id: cif_fix_enum 1555 2011-01-17 13:19:09Z saulius 
;
_cod_original_sg_symbol_H-M P-1
_cod_database_code 2300351

loop_
_symmetry_equiv_pos_as_xyz
'x, y, z'
'-x, -y, -z'

loop_
_atom_site_type_symbol
_atom_site_label
_atom_site_fract_x
_atom_site_fract_y
_atom_site_fract_z
_atom_site_U_iso_or_equiv
_atom_site_adp_type
_atom_site_calc_flag
_atom_site_refinement_flags
_atom_site_occupancy
_atom_site_disorder_assembly
_atom_site_disorder_group
S S1 0.79831(13) 0.57698(11) 0.88214(11) 0.0918(4) Uani d . 1 . .
S S2 0.52478(9) 0.78104(10) 0.49944(8) 0.0697(3) Uani d . 1 . .
O O1 0.7163(4) 0.6829(3) 0.7873(3) 0.1073(11) Uani d . 1 . .
O O2 0.8242(4) 0.6160(4) 0.9678(4) 0.1296(15) Uani d . 1 . .
O O3 0.6151(3) 0.8583(3) 0.4736(3) 0.0858(8) Uani d . 1 . .
O O4 0.5872(3) 0.6296(3) 0.5500(3) 0.0935(9) Uani d . 1 . .
C C13 0.5389(8) 0.1403(7) 1.0562(8) 0.186(4) Uani d . 1 . .
H H13A 0.4397 0.1812 1.0314 0.279 Uiso calc R 1 . .
H H13B 0.5525 0.1004 1.1339 0.279 Uiso calc R 1 . .
H H13C 0.5873 0.0670 1.0301 0.279 Uiso calc R 1 . .
C C2 0.7088(7) 0.2478(6) 1.0726(4) 0.1151(19) Uani d . 1 . .
H H2 0.7434 0.1748 1.1406 0.138 Uiso calc R 1 . .
C C1 0.5981(6) 0.2550(5) 1.0137(5) 0.1072(17) Uani d . 1 . .
C C26 0.7708(5) 0.3463(5) 1.0336(4) 0.0965(14) Uani d . 1 . .
H H26 0.8462 0.3396 1.0741 0.116 Uiso calc R 1 . .
C C3 0.7170(4) 0.4541(4) 0.9329(3) 0.0707(9) Uani d . 1 . .
N N1 0.9588(4) 0.4898(5) 0.8599(4) 0.1038(13) Uani d . 1 . .
C C4 0.9911(5) 0.4226(5) 0.7834(5) 0.0920(14) Uani d . 1 . .
C C5 0.9062(6) 0.4700(6) 0.6953(5) 0.1073(16) Uani d . 1 . .
H H5 0.8186 0.5448 0.6829 0.129 Uiso calc R 1 . .
C C6 0.9472(7) 0.4084(7) 0.6212(5) 0.1229(18) Uani d . 1 . .
H H6 0.8856 0.4415 0.5594 0.147 Uiso calc R 1 . .
C C7 1.0751(9) 0.3005(7) 0.6359(6) 0.140(2) Uani d . 1 . .
H H7 1.1015 0.2618 0.5840 0.168 Uiso calc R 1 . .
C C8 1.1231(7) 0.3085(7) 0.8056(5) 0.130(2) Uani d . 1 . .
H H8 1.1814 0.2728 0.8697 0.156 Uiso calc R 1 . .
C C9 1.1638(8) 0.2501(7) 0.7268(6) 0.140(2) Uani d . 1 . .
H H9 1.2519 0.1766 0.7374 0.168 Uiso calc R 1 . .
C C10 0.6054(4) 0.4643(4) 0.8753(4) 0.0830(11) Uani d . 1 . .
H H10 0.5685 0.5389 0.8083 0.100 Uiso calc R 1 . .
C C11 0.5463(5) 0.3654(6) 0.9149(5) 0.1037(15) Uani d . 1 . .
H H11 0.4704 0.3734 0.8741 0.124 Uiso calc R 1 . .
C C12 0.1212(6) 0.9585(7) 0.1090(4) 0.1196(19) Uani d . 1 . .
H H12A 0.1239 0.8764 0.0984 0.179 Uiso calc R 1 . .
H H12B 0.1436 1.0203 0.0448 0.179 Uiso calc R 1 . .
H H12C 0.0282 1.0081 0.1236 0.179 Uiso calc R 1 . .
C C14 0.2283(4) 0.9120(5) 0.2037(3) 0.0752(10) Uani d . 1 . .
C C15 0.2857(5) 0.7728(5) 0.2767(4) 0.0869(12) Uani d . 1 . .
H H15 0.2615 0.7057 0.2653 0.104 Uiso calc R 1 . .
C C16 0.3777(5) 0.7304(4) 0.3658(3) 0.0781(11) Uani d . 1 . .
H H16 0.4145 0.6361 0.4145 0.094 Uiso calc R 1 . .
C C17 0.4155(3) 0.8304(3) 0.3824(3) 0.0573(8) Uani d . 1 . .
N N2 0.4216(4) 0.8407(5) 0.5805(3) 0.0737(9) Uani d . 1 . .
C C18 0.2963(4) 0.8157(4) 0.6082(3) 0.0693(9) Uani d . 1 . .
C C19 0.1779(5) 0.9257(5) 0.6117(4) 0.0874(12) Uani d . 1 . .
H H19 0.1804 1.0145 0.5942 0.105 Uiso calc R 1 . .
C C20 0.0554(5) 0.9062(7) 0.6407(4) 0.1120(17) Uani d . 1 . .
H H20 -0.0235 0.9812 0.6444 0.134 Uiso calc R 1 . .
C C21 0.0489(7) 0.7766(8) 0.6643(5) 0.1175(19) Uani d . 1 . .
H H21 -0.0344 0.7637 0.6827 0.141 Uiso calc R 1 . .
C C22 0.2679(4) 1.0088(4) 0.2214(3) 0.0778(10) Uani d . 1 . .
H H22 0.2314 1.1029 0.1723 0.093 Uiso calc R 1 . .
C C23 0.3601(4) 0.9697(4) 0.3098(3) 0.0693(9) Uani d . 1 . .
H H23 0.3849 1.0369 0.3204 0.083 Uiso calc R 1 . .
C C24 0.1651(7) 0.6686(7) 0.6603(5) 0.1138(17) Uani d . 1 . .
H H24 0.1608 0.5809 0.6756 0.137 Uiso calc R 1 . .
C C25 0.2919(5) 0.6846(5) 0.6337(4) 0.0942(13) Uani d . 1 . .
H H25 0.3719 0.6081 0.6334 0.113 Uiso calc R 1 . .
H H2A 0.408(5) 0.915(4) 0.564(3) 0.074(15) Uiso d . 1 . .
H H1A 1.031(6) 0.452(6) 0.921(5) 0.14(2) Uiso d . 1 . .

loop_
_atom_site_aniso_label
_atom_site_aniso_U_11
_atom_site_aniso_U_22
_atom_site_aniso_U_33
_atom_site_aniso_U_12
_atom_site_aniso_U_13
_atom_site_aniso_U_23
S1 0.0889(8) 0.0610(6) 0.1194(10) -0.0190(5) -0.0020(7) -0.0382(6)
S2 0.0541(5) 0.0695(6) 0.0928(7) -0.0273(4) 0.0101(4) -0.0363(5)
O1 0.112(2) 0.087(2) 0.119(3) -0.0316(18) -0.020(2) -0.0415(19)
O2 0.115(3) 0.101(2) 0.177(4) -0.017(2) -0.042(2) -0.078(3)
O3 0.0575(14) 0.098(2) 0.126(2) -0.0422(14) 0.0233(14) -0.0584(18)
O4 0.0711(17) 0.0682(17) 0.119(2) -0.0140(13) -0.0078(16) -0.0252(16)
C13 0.130(5) 0.115(5) 0.287(10) -0.060(4) 0.100(6) -0.047(6)
C2 0.121(4) 0.081(3) 0.086(3) -0.007(3) 0.030(3) -0.007(3)
C1 0.083(3) 0.082(3) 0.139(5) -0.026(3) 0.045(3) -0.035(3)
C26 0.095(3) 0.081(3) 0.085(3) -0.012(2) -0.005(2) -0.023(2)
C3 0.066(2) 0.061(2) 0.076(2) -0.0111(17) 0.0049(18) -0.0314(18)
N1 0.080(2) 0.095(3) 0.134(4) -0.036(2) -0.007(2) -0.039(3)
C4 0.092(3) 0.075(3) 0.127(4) -0.049(3) 0.044(3) -0.044(3)
C5 0.086(3) 0.112(4) 0.141(5) -0.050(3) 0.028(3) -0.058(4)
C6 0.124(5) 0.120(5) 0.128(5) -0.048(4) 0.039(4) -0.054(4)
C7 0.161(6) 0.111(5) 0.125(5) -0.028(4) 0.038(5) -0.052(4)
C8 0.139(5) 0.106(4) 0.115(4) -0.038(4) 0.008(4) -0.021(4)
C9 0.136(5) 0.105(4) 0.129(5) -0.002(4) 0.028(4) -0.042(4)
C10 0.080(3) 0.073(2) 0.084(3) -0.022(2) 0.003(2) -0.026(2)
C11 0.074(3) 0.101(4) 0.138(4) -0.033(3) 0.013(3) -0.051(3)
C12 0.107(4) 0.158(5) 0.102(4) -0.044(4) -0.001(3) -0.066(4)
C14 0.071(2) 0.096(3) 0.075(2) -0.037(2) 0.0194(19) -0.048(2)
C15 0.112(3) 0.087(3) 0.097(3) -0.057(3) 0.016(3) -0.055(3)
C16 0.104(3) 0.057(2) 0.089(3) -0.041(2) 0.015(2) -0.0351(19)
C17 0.0562(17) 0.0511(17) 0.075(2) -0.0265(14) 0.0185(15) -0.0312(16)
N2 0.070(2) 0.085(3) 0.084(2) -0.0419(19) 0.0133(16) -0.041(2)
C18 0.072(2) 0.093(3) 0.0539(19) -0.046(2) 0.0106(16) -0.0270(18)
C19 0.081(3) 0.097(3) 0.092(3) -0.046(2) 0.027(2) -0.037(2)
C20 0.084(3) 0.129(5) 0.118(4) -0.047(3) 0.037(3) -0.042(3)
C21 0.106(4) 0.152(5) 0.110(4) -0.083(4) 0.039(3) -0.037(4)
C22 0.078(2) 0.065(2) 0.084(3) -0.0286(19) 0.013(2) -0.0221(19)
C23 0.072(2) 0.055(2) 0.091(3) -0.0358(17) 0.0144(19) -0.0297(18)
C24 0.126(5) 0.119(4) 0.118(4) -0.084(4) 0.037(3) -0.035(3)
C25 0.101(3) 0.094(3) 0.097(3) -0.055(3) 0.026(3) -0.031(3)

loop_
_atom_type_symbol
_atom_type_description
_atom_type_scat_dispersion_real
_atom_type_scat_dispersion_imag
_atom_type_scat_source
C C 0.0033 0.0016 'International Tables Vol C Tables 4.2.6.8 and 6.1.1.4'
H H 0.0000 0.0000 'International Tables Vol C Tables 4.2.6.8 and 6.1.1.4'
N N 0.0061 0.0033 'International Tables Vol C Tables 4.2.6.8 and 6.1.1.4'
O O 0.0106 0.0060 'International Tables Vol C Tables 4.2.6.8 and 6.1.1.4'
S S 0.1246 0.1234 'International Tables Vol C Tables 4.2.6.8 and 6.1.1.4'

loop_
_geom_angle_atom_site_label_1
_geom_angle_atom_site_label_2
_geom_angle_atom_site_label_3
_geom_angle_site_symmetry_1
_geom_angle_site_symmetry_3
_geom_angle
_geom_angle_publ_flag
O1 S1 O2 . . 118.8(2) ?
O1 S1 N1 . . 111.7(3) ?
O2 S1 N1 . . 103.1(2) ?
O1 S1 C3 . . 107.0(2) ?
O2 S1 C3 . . 108.6(2) ?
N1 S1 C3 . . 107.18(19) ?
O4 S2 O3 . . 119.07(18) ?
O4 S2 N2 . . 108.3(2) ?
O3 S2 N2 . . 104.57(18) ?
O4 S2 C17 . . 108.50(17) ?
O3 S2 C17 . . 109.26(17) ?
N2 S2 C17 . . 106.48(17) ?
C1 C13 H13A . . 109.5 ?
C1 C13 H13B . . 109.5 ?
H13A C13 H13B . . 109.5 ?
C1 C13 H13C . . 109.5 ?
H13A C13 H13C . . 109.5 ?
H13B C13 H13C . . 109.5 ?
C1 C2 C26 . . 122.0(5) ?
C1 C2 H2 . . 119.0 ?
C26 C2 H2 . . 119.0 ?
C11 C1 C2 . . 118.1(5) ?
C11 C1 C13 . . 121.4(7) ?
C2 C1 C13 . . 120.5(6) ?
C3 C26 C2 . . 117.9(5) ?
C3 C26 H26 . . 121.1 ?
C2 C26 H26 . . 121.1 ?
C10 C3 C26 . . 120.5(4) ?
C10 C3 S1 . . 121.6(3) ?
C26 C3 S1 . . 117.8(3) ?
C4 N1 S1 . . 125.1(4) ?
C4 N1 H1A . . 117(3) ?
S1 N1 H1A . . 113(4) ?
C5 C4 C8 . . 121.8(5) ?
C5 C4 N1 . . 122.1(5) ?
C8 C4 N1 . . 116.1(6) ?
C4 C5 C6 . . 119.6(6) ?
C4 C5 H5 . . 120.2 ?
C6 C5 H5 . . 120.2 ?
C7 C6 C5 . . 121.8(7) ?
C7 C6 H6 . . 119.1 ?
C5 C6 H6 . . 119.1 ?
C9 C7 C6 . . 119.3(6) ?
C9 C7 H7 . . 120.4 ?
C6 C7 H7 . . 120.4 ?
C4 C8 C9 . . 117.3(6) ?
C4 C8 H8 . . 121.3 ?
C9 C8 H8 . . 121.3 ?
C7 C9 C8 . . 120.2(6) ?
C7 C9 H9 . . 119.9 ?
C8 C9 H9 . . 119.9 ?
C3 C10 C11 . . 120.7(4) ?
C3 C10 H10 . . 119.7 ?
C11 C10 H10 . . 119.7 ?
C1 C11 C10 . . 120.7(5) ?
C1 C11 H11 . . 119.6 ?
C10 C11 H11 . . 119.6 ?
C14 C12 H12A . . 109.5 ?
C14 C12 H12B . . 109.5 ?
H12A C12 H12B . . 109.5 ?
C14 C12 H12C . . 109.5 ?
H12A C12 H12C . . 109.5 ?
H12B C12 H12C . . 109.5 ?
C15 C14 C22 . . 118.0(4) ?
C15 C14 C12 . . 121.1(4) ?
C22 C14 C12 . . 120.9(4) ?
C16 C15 C14 . . 121.7(4) ?
C16 C15 H15 . . 119.1 ?
C14 C15 H15 . . 119.1 ?
C15 C16 C17 . . 119.3(4) ?
C15 C16 H16 . . 120.4 ?
C17 C16 H16 . . 120.4 ?
C23 C17 C16 . . 119.8(4) ?
C23 C17 S2 . . 120.0(3) ?
C16 C17 S2 . . 120.1(3) ?
C18 N2 S2 . . 123.5(3) ?
C18 N2 H2A . . 111(4) ?
S2 N2 H2A . . 108(4) ?
C19 C18 C25 . . 119.4(4) ?
C19 C18 N2 . . 118.4(4) ?
C25 C18 N2 . . 122.2(4) ?
C18 C19 C20 . . 120.7(5) ?
C18 C19 H19 . . 119.7 ?
C20 C19 H19 . . 119.7 ?
C21 C20 C19 . . 120.4(5) ?
C21 C20 H20 . . 119.8 ?
C19 C20 H20 . . 119.8 ?
C24 C21 C20 . . 118.9(5) ?
C24 C21 H21 . . 120.5 ?
C20 C21 H21 . . 120.5 ?
C23 C22 C14 . . 121.7(4) ?
C23 C22 H22 . . 119.1 ?
C14 C22 H22 . . 119.1 ?
C22 C23 C17 . . 119.5(3) ?
C22 C23 H23 . . 120.2 ?
C17 C23 H23 . . 120.2 ?
C21 C24 C25 . . 121.8(5) ?
C21 C24 H24 . . 119.1 ?
C25 C24 H24 . . 119.1 ?
C18 C25 C24 . . 118.7(5) ?
C18 C25 H25 . . 120.6 ?
C24 C25 H25 . . 120.6 ?

loop_
_geom_bond_atom_site_label_1
_geom_bond_atom_site_label_2
_geom_bond_site_symmetry_2
_geom_bond_distance
_geom_bond_publ_flag
S1 O1 . 1.385(3) ?
S1 O2 . 1.439(4) ?
S1 N1 . 1.646(5) ?
S1 C3 . 1.769(4) ?
S2 O4 . 1.428(3) ?
S2 O3 . 1.438(3) ?
S2 N2 . 1.631(4) ?
S2 C17 . 1.753(4) ?
C13 C1 . 1.522(8) ?
C13 H13A . 0.9600 ?
C13 H13B . 0.9600 ?
C13 H13C . 0.9600 ?
C2 C1 . 1.375(8) ?
C2 C26 . 1.392(8) ?
C2 H2 . 0.9300 ?
C1 C11 . 1.371(8) ?
C26 C3 . 1.379(6) ?
C26 H26 . 0.9300 ?
C3 C10 . 1.357(6) ?
N1 C4 . 1.442(6) ?
N1 H1A . 0.98(6) ?
C4 C5 . 1.308(7) ?
C4 C8 . 1.404(8) ?
C5 C6 . 1.375(8) ?
C5 H5 . 0.9300 ?
C6 C7 . 1.357(8) ?
C6 H6 . 0.9300 ?
C7 C9 . 1.353(9) ?
C7 H7 . 0.9300 ?
C8 C9 . 1.409(9) ?
C8 H8 . 0.9300 ?
C9 H9 . 0.9300 ?
C10 C11 . 1.373(7) ?
C10 H10 . 0.9300 ?
C11 H11 . 0.9300 ?
C12 C14 . 1.515(6) ?
C12 H12A . 0.9600 ?
C12 H12B . 0.9600 ?
C12 H12C . 0.9600 ?
C14 C15 . 1.378(6) ?
C14 C22 . 1.378(6) ?
C15 C16 . 1.372(6) ?
C15 H15 . 0.9300 ?
C16 C17 . 1.393(5) ?
C16 H16 . 0.9300 ?
C17 C23 . 1.376(5) ?
N2 C18 . 1.425(5) ?
N2 H2A . 0.72(4) ?
C18 C19 . 1.369(6) ?
C18 C25 . 1.377(6) ?
C19 C20 . 1.375(6) ?
C19 H19 . 0.9300 ?
C20 C21 . 1.373(8) ?
C20 H20 . 0.9300 ?
C21 C24 . 1.347(8) ?
C21 H21 . 0.9300 ?
C22 C23 . 1.376(5) ?
C22 H22 . 0.9300 ?
C23 H23 . 0.9300 ?
C24 C25 . 1.396(7) ?
C24 H24 . 0.9300 ?
C25 H25 . 0.9300 ?

loop_
_cod_entry_issue_id
_cod_entry_issue_origin
_cod_entry_issue_severity
_cod_entry_issue_description
_cod_entry_issue_author
_cod_entry_issue_date
1 original note
;
 This entry describes a structure that was purposely solved automatically with
 minimal human intervention to investigate the capabilities of the Bruker SMART
 X2S benchtop crystallography instrument.
;
'Vaitkus, Antanas' 2025-01-27T16:15:51+02:00
